data_4025402
loop_
_publ_author_name
'Morteza Bararjanian'
'Saeed Balalaie'
'Frank Rominger'
'Barahman Movassagh'
'Hamid Reza Bijanzadeh'

_publ_contact_author_address
;      Department of Chemistry, Faculty of Science
       K. N. Toosi University of Technology
       P. O. Box: 15875-4416 
       Tehran
       Iran
;
_publ_contact_author_email balalaie@yahoo.com
_publ_contact_author_fax '+98 21 22853650'
_publ_contact_author_name 'Balalaie, Saeed'
_publ_contact_author_phone '+98 21 22850266'
_publ_section_title
;
 Six-Component Reactions for the Stereoselective Synthesis of
 3-Arylidene-2-oxindoles via Sequential One-Pot Ugi/Heck
 Carbocyclization/Sonogashira/Nucleophilic Addition
;
_journal_name_full 'Journal of Organic Chemistry'
_journal_page_first 2806
_journal_page_last 2812
_journal_paper_doi 10.1021/jo902713x
_journal_volume 75
_journal_year 2010
_chemical_formula_sum 'C35 H30 N2 O2'
_chemical_formula_weight 510.61
_chemical_name_systematic
; 

? 

;
_space_group_IT_number 2
_symmetry_cell_setting triclinic
_symmetry_space_group_name_Hall '-P 1'
_symmetry_space_group_name_H-M 'P -1'
_atom_sites_solution_hydrogens geom
_atom_sites_solution_primary direct
_atom_sites_solution_secondary difmap
_audit_creation_method SHELXL-97
_cell_angle_alpha 111.777(8)
_cell_angle_beta 111.332(7)
_cell_angle_gamma 92.411(9)
_cell_formula_units_Z 2
_cell_length_a 10.483(4)
_cell_length_b 12.555(5)
_cell_length_c 12.698(5)
_cell_measurement_reflns_used 1948
_cell_measurement_temperature 200(2)
_cell_measurement_theta_max 22.40
_cell_measurement_theta_min 2.48
_cell_volume 1415.0(10)
_computing_cell_refinement 'Bruker SMART'
_computing_data_collection 'Bruker SMART'
_computing_data_reduction 'Bruker SAINT'
_computing_molecular_graphics 'Bruker SHELXTL'
_computing_publication_material 'Bruker SHELXTL'
_computing_structure_refinement 'SHELXL-97 (Sheldrick, 1997)'
_computing_structure_solution 'SHELXS-97 (Sheldrick, 1990)'
_diffrn_ambient_temperature 200(2)
_diffrn_measured_fraction_theta_full 0.995
_diffrn_measured_fraction_theta_max 0.995
_diffrn_measurement_device_type 'CCD area detector'
_diffrn_measurement_method 'phi and omega scans'
_diffrn_radiation_monochromator graphite
_diffrn_radiation_source 'fine-focus sealed tube'
_diffrn_radiation_type MoK\a
_diffrn_radiation_wavelength 0.71073
_diffrn_reflns_av_R_equivalents 0.0477
_diffrn_reflns_av_sigmaI/netI 0.0748
_diffrn_reflns_limit_h_max 13
_diffrn_reflns_limit_h_min -13
_diffrn_reflns_limit_k_max 15
_diffrn_reflns_limit_k_min -15
_diffrn_reflns_limit_l_max 15
_diffrn_reflns_limit_l_min -15
_diffrn_reflns_number 12768
_diffrn_reflns_theta_full 26.41
_diffrn_reflns_theta_max 26.41
_diffrn_reflns_theta_min 1.89
_exptl_absorpt_coefficient_mu 0.074
_exptl_absorpt_correction_T_max 0.9941
_exptl_absorpt_correction_T_min 0.9673
_exptl_absorpt_correction_type multi-scan
_exptl_absorpt_process_details
;

Sheldrick, G. M. (2008). <i>SADABS</i>. University of G\"ottingen, Germany.

;
_exptl_crystal_colour red
_exptl_crystal_density_diffrn 1.198
_exptl_crystal_density_method 'not measured'
_exptl_crystal_description polyhedron
_exptl_crystal_F_000 540
_exptl_crystal_size_max 0.45
_exptl_crystal_size_mid 0.18
_exptl_crystal_size_min 0.08
_refine_diff_density_max 0.199
_refine_diff_density_min -0.219
_refine_diff_density_rms 0.041
_refine_ls_extinction_method none
_refine_ls_goodness_of_fit_ref 1.190
_refine_ls_hydrogen_treatment mixed
_refine_ls_matrix_type full
_refine_ls_number_parameters 363
_refine_ls_number_reflns 5772
_refine_ls_number_restraints 0
_refine_ls_restrained_S_all 1.190
_refine_ls_R_factor_all 0.1385
_refine_ls_R_factor_gt 0.0908
_refine_ls_shift/su_max 0.000
_refine_ls_shift/su_mean 0.000
_refine_ls_structure_factor_coef Fsqd
_refine_ls_weighting_details 'calc w=1/[\s^2^(Fo^2^)+(0.0442P)^2^+0.5453P] where P=(Fo^2^+2Fc^2^)/3'
_refine_ls_weighting_scheme calc
_refine_ls_wR_factor_gt 0.1512
_refine_ls_wR_factor_ref 0.1671
_reflns_number_gt 3846
_reflns_number_total 5772
_reflns_threshold_expression >2sigma(I)
_cod_data_source_file jo902713x_si_001.cif
_cod_data_source_block sba45
_cod_depositor_comments
;
The following automatic conversions were performed:

'_symmetry_cell_setting' value 'Triclinic' changed to 'triclinic'
according to the built-in table from CIF Core dictionary named
'cif_core.dic' version 2.4.1 from 2010-06-29.

Automatic conversion script
Id: cif_fix_values 1646 2011-03-28 12:23:43Z adriana 
;
_cod_original_cell_volume 1415.1(9)
_cod_database_code 4025402

loop_
_symmetry_equiv_pos_as_xyz
'x, y, z'
'-x, -y, -z'

loop_
_atom_site_label
_atom_site_type_symbol
_atom_site_fract_x
_atom_site_fract_y
_atom_site_fract_z
_atom_site_U_iso_or_equiv
_atom_site_adp_type
_atom_site_occupancy
_atom_site_symmetry_multiplicity
_atom_site_calc_flag
_atom_site_refinement_flags
_atom_site_disorder_assembly
_atom_site_disorder_group
N1 N 0.7748(2) 0.31358(19) 0.4408(2) 0.0299(5) Uani 1 1 d . . .
C2 C 0.7753(3) 0.3108(2) 0.3321(3) 0.0303(6) Uani 1 1 d . . .
O2 O 0.8616(2) 0.37563(17) 0.32715(17) 0.0362(5) Uani 1 1 d . . .
C3 C 0.6484(3) 0.2229(2) 0.2280(3) 0.0290(6) Uani 1 1 d . . .
C4 C 0.6053(3) 0.1991(2) 0.1046(3) 0.0320(7) Uani 1 1 d . . .
C5 C 0.4644(3) 0.1387(2) 0.0204(3) 0.0355(7) Uani 1 1 d . . .
C6 C 0.3473(3) 0.0946(3) -0.0555(3) 0.0392(7) Uani 1 1 d . . .
C7 C 0.8774(3) 0.4003(2) 0.5616(2) 0.0292(6) Uani 1 1 d . . .
H7 H 0.924(3) 0.446(2) 0.539(2) 0.016(6) Uiso 1 1 d . . .
C8 C 0.9821(3) 0.3405(3) 0.6278(3) 0.0336(7) Uani 1 1 d . . .
O8 O 0.9451(2) 0.24854(19) 0.6302(2) 0.0531(6) Uani 1 1 d . . .
N9 N 1.1151(3) 0.3984(2) 0.6802(2) 0.0370(6) Uani 1 1 d . . .
H9 H 1.131(3) 0.465(2) 0.676(2) 0.022(7) Uiso 1 1 d . . .
C10 C 1.2386(3) 0.3643(3) 0.7530(3) 0.0415(8) Uani 1 1 d . . .
C11 C 0.6578(3) 0.2338(2) 0.4175(3) 0.0321(7) Uani 1 1 d . . .
C12 C 0.5783(3) 0.1782(2) 0.2887(3) 0.0314(7) Uani 1 1 d . . .
C13 C 0.4618(3) 0.0898(3) 0.2433(3) 0.0406(8) Uani 1 1 d . . .
H13 H 0.4079 0.0488 0.1564 0.049 Uiso 1 1 calc R . .
C14 C 0.4262(3) 0.0628(3) 0.3261(3) 0.0462(8) Uani 1 1 d . . .
H14 H 0.3473 0.0026 0.2958 0.055 Uiso 1 1 calc R . .
C15 C 0.5037(3) 0.1221(3) 0.4525(3) 0.0482(9) Uani 1 1 d . . .
H15 H 0.4749 0.1043 0.5080 0.058 Uiso 1 1 calc R . .
C16 C 0.6234(3) 0.2077(3) 0.5004(3) 0.0413(8) Uani 1 1 d . . .
H16 H 0.6788 0.2463 0.5873 0.050 Uiso 1 1 calc R . .
C17 C 1.2238(4) 0.3621(4) 0.8663(3) 0.0687(12) Uani 1 1 d . . .
H17A H 1.2086 0.4381 0.9142 0.103 Uiso 1 1 calc R . .
H17B H 1.3094 0.3461 0.9181 0.103 Uiso 1 1 calc R . .
H17C H 1.1440 0.3005 0.8400 0.103 Uiso 1 1 calc R . .
C18 C 1.3649(3) 0.4574(3) 0.7923(4) 0.0672(12) Uani 1 1 d . . .
H18A H 1.3729 0.4587 0.7182 0.101 Uiso 1 1 calc R . .
H18B H 1.4499 0.4391 0.8419 0.101 Uiso 1 1 calc R . .
H18C H 1.3531 0.5343 0.8420 0.101 Uiso 1 1 calc R . .
C19 C 1.2541(4) 0.2461(3) 0.6716(3) 0.0575(10) Uani 1 1 d . . .
H19A H 1.1730 0.1862 0.6464 0.086 Uiso 1 1 calc R . .
H19B H 1.3396 0.2261 0.7182 0.086 Uiso 1 1 calc R . .
H19C H 1.2597 0.2496 0.5975 0.086 Uiso 1 1 calc R . .
C21 C 0.8072(3) 0.4769(2) 0.6376(3) 0.0342(7) Uani 1 1 d . . .
C22 C 0.7277(4) 0.5469(4) 0.5923(4) 0.0731(13) Uani 1 1 d . . .
H22 H 0.7183 0.5456 0.5145 0.088 Uiso 1 1 calc R . .
C23 C 0.6616(5) 0.6187(4) 0.6567(4) 0.0912(16) Uani 1 1 d . . .
H23 H 0.6071 0.6660 0.6230 0.109 Uiso 1 1 calc R . .
C24 C 0.6732(4) 0.6226(4) 0.7676(4) 0.0718(12) Uani 1 1 d . . .
H24 H 0.6263 0.6714 0.8117 0.086 Uiso 1 1 calc R . .
C25 C 0.7531(5) 0.5559(4) 0.8145(4) 0.0740(12) Uani 1 1 d . . .
H25 H 0.7628 0.5585 0.8929 0.089 Uiso 1 1 calc R . .
C26 C 0.8213(4) 0.4833(3) 0.7501(3) 0.0587(10) Uani 1 1 d . . .
H26 H 0.8781 0.4379 0.7853 0.070 Uiso 1 1 calc R . .
C31 C 0.6910(3) 0.2292(2) 0.0455(3) 0.0342(7) Uani 1 1 d . . .
C32 C 0.8327(3) 0.2261(3) 0.0851(3) 0.0446(8) Uani 1 1 d . . .
H32 H 0.8782 0.2087 0.1548 0.053 Uiso 1 1 calc R . .
C33 C 0.9067(4) 0.2484(3) 0.0228(4) 0.0637(11) Uani 1 1 d . . .
H33 H 1.0034 0.2462 0.0504 0.076 Uiso 1 1 calc R . .
C34 C 0.8442(5) 0.2738(4) -0.0782(4) 0.0704(12) Uani 1 1 d . . .
H34 H 0.8969 0.2889 -0.1200 0.085 Uiso 1 1 calc R . .
C35 C 0.7044(4) 0.2771(3) -0.1180(3) 0.0614(10) Uani 1 1 d . . .
H35 H 0.6598 0.2953 -0.1873 0.074 Uiso 1 1 calc R . .
C36 C 0.6297(4) 0.2542(3) -0.0574(3) 0.0465(8) Uani 1 1 d . . .
H36 H 0.5327 0.2553 -0.0867 0.056 Uiso 1 1 calc R . .
C41 C 0.2061(3) 0.0409(3) -0.1437(3) 0.0390(7) Uani 1 1 d . . .
C42 C 0.1004(3) 0.0393(3) -0.1031(3) 0.0562(10) Uani 1 1 d . . .
H42 H 0.1210 0.0754 -0.0169 0.067 Uiso 1 1 calc R . .
C43 C -0.0353(4) -0.0150(4) -0.1885(4) 0.0728(12) Uani 1 1 d . . .
H43 H -0.1080 -0.0158 -0.1608 0.087 Uiso 1 1 calc R . .
C44 C -0.0655(4) -0.0676(4) -0.3129(4) 0.0768(13) Uani 1 1 d . . .
H44 H -0.1587 -0.1057 -0.3710 0.092 Uiso 1 1 calc R . .
C45 C 0.0392(4) -0.0653(3) -0.3541(3) 0.0654(11) Uani 1 1 d . . .
H45 H 0.0178 -0.1009 -0.4405 0.078 Uiso 1 1 calc R . .
C46 C 0.1751(3) -0.0113(3) -0.2698(3) 0.0450(8) Uani 1 1 d . . .
H46 H 0.2472 -0.0100 -0.2980 0.054 Uiso 1 1 calc R . .

loop_
_atom_site_aniso_label
_atom_site_aniso_U_11
_atom_site_aniso_U_22
_atom_site_aniso_U_33
_atom_site_aniso_U_23
_atom_site_aniso_U_13
_atom_site_aniso_U_12
N1 0.0274(13) 0.0292(13) 0.0280(13) 0.0111(11) 0.0074(10) 0.0015(10)
C2 0.0283(15) 0.0280(15) 0.0325(16) 0.0132(13) 0.0092(13) 0.0089(12)
O2 0.0331(11) 0.0374(12) 0.0328(11) 0.0158(10) 0.0080(9) -0.0043(9)
C3 0.0231(14) 0.0247(14) 0.0330(15) 0.0090(12) 0.0078(12) 0.0063(12)
C4 0.0273(15) 0.0246(15) 0.0336(16) 0.0069(13) 0.0061(13) 0.0087(12)
C5 0.0361(18) 0.0323(16) 0.0300(16) 0.0085(13) 0.0093(14) 0.0100(13)
C6 0.0366(18) 0.0331(16) 0.0345(17) 0.0081(14) 0.0062(15) 0.0071(14)
C7 0.0292(15) 0.0295(15) 0.0260(15) 0.0114(12) 0.0090(12) -0.0019(12)
C8 0.0346(17) 0.0298(16) 0.0314(16) 0.0112(13) 0.0098(13) 0.0044(13)
O8 0.0424(13) 0.0440(14) 0.0712(16) 0.0338(13) 0.0118(12) 0.0047(11)
N9 0.0338(14) 0.0300(14) 0.0390(15) 0.0159(12) 0.0050(11) 0.0032(11)
C10 0.0362(18) 0.0405(18) 0.0341(17) 0.0138(15) 0.0011(14) 0.0117(14)
C11 0.0269(15) 0.0282(15) 0.0391(17) 0.0134(13) 0.0119(13) 0.0051(12)
C12 0.0246(15) 0.0261(15) 0.0378(16) 0.0101(13) 0.0099(13) 0.0051(12)
C13 0.0304(17) 0.0342(17) 0.0437(18) 0.0098(15) 0.0080(14) 0.0001(13)
C14 0.0300(17) 0.0393(18) 0.061(2) 0.0165(17) 0.0156(16) -0.0049(14)
C15 0.0421(19) 0.050(2) 0.060(2) 0.0257(18) 0.0267(18) 0.0023(16)
C16 0.0407(19) 0.0453(19) 0.0371(17) 0.0164(15) 0.0163(15) 0.0042(15)
C17 0.069(3) 0.096(3) 0.042(2) 0.034(2) 0.0158(19) 0.039(2)
C18 0.037(2) 0.057(2) 0.073(3) 0.020(2) -0.0068(18) 0.0042(18)
C19 0.044(2) 0.052(2) 0.048(2) 0.0091(17) -0.0011(16) 0.0197(17)
C21 0.0292(16) 0.0315(16) 0.0319(16) 0.0084(13) 0.0074(13) -0.0004(13)
C22 0.093(3) 0.085(3) 0.051(2) 0.032(2) 0.031(2) 0.056(3)
C23 0.102(4) 0.102(4) 0.071(3) 0.031(3) 0.037(3) 0.071(3)
C24 0.061(3) 0.063(3) 0.079(3) 0.006(2) 0.038(2) 0.022(2)
C25 0.095(3) 0.083(3) 0.058(2) 0.024(2) 0.051(3) 0.025(3)
C26 0.074(3) 0.064(2) 0.050(2) 0.0263(19) 0.034(2) 0.026(2)
C31 0.0323(16) 0.0281(15) 0.0299(16) 0.0035(13) 0.0085(13) 0.0050(13)
C32 0.0432(19) 0.0417(19) 0.0458(19) 0.0131(16) 0.0197(16) 0.0143(15)
C33 0.054(2) 0.070(3) 0.078(3) 0.029(2) 0.041(2) 0.019(2)
C34 0.082(3) 0.075(3) 0.078(3) 0.036(2) 0.055(3) 0.018(2)
C35 0.074(3) 0.066(3) 0.050(2) 0.028(2) 0.027(2) 0.012(2)
C36 0.048(2) 0.047(2) 0.0371(18) 0.0142(16) 0.0131(16) 0.0082(16)
C41 0.0304(16) 0.0325(16) 0.0381(17) 0.0081(14) 0.0037(14) 0.0088(13)
C42 0.040(2) 0.066(2) 0.0420(19) 0.0071(18) 0.0105(16) 0.0111(18)
C43 0.032(2) 0.095(3) 0.067(3) 0.012(2) 0.0168(19) 0.007(2)
C44 0.032(2) 0.085(3) 0.060(3) -0.006(2) -0.0005(18) 0.002(2)
C45 0.046(2) 0.066(2) 0.040(2) -0.0054(18) -0.0015(17) 0.0132(19)
C46 0.0351(18) 0.0459(19) 0.0412(19) 0.0101(16) 0.0097(15) 0.0135(15)

loop_
_atom_type_symbol
_atom_type_description
_atom_type_scat_dispersion_real
_atom_type_scat_dispersion_imag
_atom_type_scat_source
C C 0.0033 0.0016 'International Tables Vol C Tables 4.2.6.8 and 6.1.1.4'
H H 0.0000 0.0000 'International Tables Vol C Tables 4.2.6.8 and 6.1.1.4'
N N 0.0061 0.0033 'International Tables Vol C Tables 4.2.6.8 and 6.1.1.4'
O O 0.0106 0.0060 'International Tables Vol C Tables 4.2.6.8 and 6.1.1.4'

loop_
_geom_angle_atom_site_label_1
_geom_angle_atom_site_label_2
_geom_angle_atom_site_label_3
_geom_angle
_geom_angle_site_symmetry_1
_geom_angle_site_symmetry_3
_geom_angle_publ_flag
C2 N1 C11 111.0(2) . . ?
C2 N1 C7 120.9(2) . . ?
C11 N1 C7 127.7(2) . . ?
O2 C2 N1 123.8(2) . . ?
O2 C2 C3 128.8(3) . . ?
N1 C2 C3 107.2(2) . . ?
C4 C3 C12 128.9(2) . . ?
C4 C3 C2 125.8(3) . . ?
C12 C3 C2 105.1(2) . . ?
C3 C4 C5 119.3(3) . . ?
C3 C4 C31 126.4(2) . . ?
C5 C4 C31 114.3(2) . . ?
C6 C5 C4 174.1(3) . . ?
C5 C6 C41 178.3(3) . . ?
N1 C7 C21 111.7(2) . . ?
N1 C7 C8 110.4(2) . . ?
C21 C7 C8 115.0(2) . . ?
N1 C7 H7 102.3(15) . . ?
C21 C7 H7 108.6(15) . . ?
C8 C7 H7 108.0(15) . . ?
O8 C8 N9 124.6(3) . . ?
O8 C8 C7 121.9(3) . . ?
N9 C8 C7 113.5(3) . . ?
C8 N9 C10 126.2(3) . . ?
C8 N9 H9 117.8(17) . . ?
C10 N9 H9 115.9(17) . . ?
N9 C10 C17 109.7(3) . . ?
N9 C10 C19 109.5(2) . . ?
C17 C10 C19 111.5(3) . . ?
N9 C10 C18 106.3(3) . . ?
C17 C10 C18 110.2(3) . . ?
C19 C10 C18 109.4(3) . . ?
C16 C11 C12 122.7(3) . . ?
C16 C11 N1 128.8(3) . . ?
C12 C11 N1 108.5(2) . . ?
C13 C12 C11 118.5(3) . . ?
C13 C12 C3 133.1(3) . . ?
C11 C12 C3 108.2(2) . . ?
C14 C13 C12 119.2(3) . . ?
C14 C13 H13 120.4 . . ?
C12 C13 H13 120.4 . . ?
C13 C14 C15 120.8(3) . . ?
C13 C14 H14 119.6 . . ?
C15 C14 H14 119.6 . . ?
C14 C15 C16 121.3(3) . . ?
C14 C15 H15 119.4 . . ?
C16 C15 H15 119.4 . . ?
C11 C16 C15 117.4(3) . . ?
C11 C16 H16 121.3 . . ?
C15 C16 H16 121.3 . . ?
C10 C17 H17A 109.5 . . ?
C10 C17 H17B 109.5 . . ?
H17A C17 H17B 109.5 . . ?
C10 C17 H17C 109.5 . . ?
H17A C17 H17C 109.5 . . ?
H17B C17 H17C 109.5 . . ?
C10 C18 H18A 109.5 . . ?
C10 C18 H18B 109.5 . . ?
H18A C18 H18B 109.5 . . ?
C10 C18 H18C 109.5 . . ?
H18A C18 H18C 109.5 . . ?
H18B C18 H18C 109.5 . . ?
C10 C19 H19A 109.5 . . ?
C10 C19 H19B 109.5 . . ?
H19A C19 H19B 109.5 . . ?
C10 C19 H19C 109.5 . . ?
H19A C19 H19C 109.5 . . ?
H19B C19 H19C 109.5 . . ?
C26 C21 C22 117.7(3) . . ?
C26 C21 C7 123.7(3) . . ?
C22 C21 C7 118.6(3) . . ?
C23 C22 C21 121.6(4) . . ?
C23 C22 H22 119.2 . . ?
C21 C22 H22 119.2 . . ?
C24 C23 C22 120.5(4) . . ?
C24 C23 H23 119.7 . . ?
C22 C23 H23 119.7 . . ?
C23 C24 C25 118.7(4) . . ?
C23 C24 H24 120.7 . . ?
C25 C24 H24 120.7 . . ?
C24 C25 C26 121.1(4) . . ?
C24 C25 H25 119.4 . . ?
C26 C25 H25 119.4 . . ?
C21 C26 C25 120.4(4) . . ?
C21 C26 H26 119.8 . . ?
C25 C26 H26 119.8 . . ?
C36 C31 C32 117.7(3) . . ?
C36 C31 C4 120.5(3) . . ?
C32 C31 C4 121.6(3) . . ?
C33 C32 C31 119.7(3) . . ?
C33 C32 H32 120.2 . . ?
C31 C32 H32 120.2 . . ?
C34 C33 C32 121.6(4) . . ?
C34 C33 H33 119.2 . . ?
C32 C33 H33 119.2 . . ?
C35 C34 C33 119.2(4) . . ?
C35 C34 H34 120.4 . . ?
C33 C34 H34 120.4 . . ?
C36 C35 C34 119.7(4) . . ?
C36 C35 H35 120.2 . . ?
C34 C35 H35 120.2 . . ?
C35 C36 C31 122.1(3) . . ?
C35 C36 H36 118.9 . . ?
C31 C36 H36 118.9 . . ?
C42 C41 C46 119.8(3) . . ?
C42 C41 C6 119.9(3) . . ?
C46 C41 C6 120.3(3) . . ?
C43 C42 C41 119.8(3) . . ?
C43 C42 H42 120.1 . . ?
C41 C42 H42 120.1 . . ?
C44 C43 C42 120.4(4) . . ?
C44 C43 H43 119.8 . . ?
C42 C43 H43 119.8 . . ?
C43 C44 C45 120.2(3) . . ?
C43 C44 H44 119.9 . . ?
C45 C44 H44 119.9 . . ?
C46 C45 C44 120.0(3) . . ?
C46 C45 H45 120.0 . . ?
C44 C45 H45 120.0 . . ?
C45 C46 C41 119.9(3) . . ?
C45 C46 H46 120.0 . . ?
C41 C46 H46 120.0 . . ?

loop_
_geom_bond_atom_site_label_1
_geom_bond_atom_site_label_2
_geom_bond_distance
_geom_bond_site_symmetry_2
_geom_bond_publ_flag
N1 C2 1.369(3) . ?
N1 C11 1.417(3) . ?
N1 C7 1.469(3) . ?
C2 O2 1.226(3) . ?
C2 C3 1.500(4) . ?
C3 C4 1.368(4) . ?
C3 C12 1.465(4) . ?
C4 C5 1.434(4) . ?
C4 C31 1.479(4) . ?
C5 C6 1.195(4) . ?
C6 C41 1.432(4) . ?
C7 C21 1.512(4) . ?
C7 C8 1.530(4) . ?
C7 H7 0.92(2) . ?
C8 O8 1.216(3) . ?
C8 N9 1.341(4) . ?
N9 C10 1.478(4) . ?
N9 H9 0.87(3) . ?
C10 C17 1.512(5) . ?
C10 C19 1.518(4) . ?
C10 C18 1.525(5) . ?
C11 C16 1.368(4) . ?
C11 C12 1.403(4) . ?
C12 C13 1.398(4) . ?
C13 C14 1.378(4) . ?
C13 H13 0.9500 . ?
C14 C15 1.380(5) . ?
C14 H14 0.9500 . ?
C15 C16 1.394(4) . ?
C15 H15 0.9500 . ?
C16 H16 0.9500 . ?
C17 H17A 0.9800 . ?
C17 H17B 0.9800 . ?
C17 H17C 0.9800 . ?
C18 H18A 0.9800 . ?
C18 H18B 0.9800 . ?
C18 H18C 0.9800 . ?
C19 H19A 0.9800 . ?
C19 H19B 0.9800 . ?
C19 H19C 0.9800 . ?
C21 C26 1.353(4) . ?
C21 C22 1.373(4) . ?
C22 C23 1.371(5) . ?
C22 H22 0.9500 . ?
C23 C24 1.350(6) . ?
C23 H23 0.9500 . ?
C24 C25 1.351(5) . ?
C24 H24 0.9500 . ?
C25 C26 1.393(5) . ?
C25 H25 0.9500 . ?
C26 H26 0.9500 . ?
C31 C36 1.388(4) . ?
C31 C32 1.392(4) . ?
C32 C33 1.378(5) . ?
C32 H32 0.9500 . ?
C33 C34 1.373(5) . ?
C33 H33 0.9500 . ?
C34 C35 1.373(5) . ?
C34 H34 0.9500 . ?
C35 C36 1.369(5) . ?
C35 H35 0.9500 . ?
C36 H36 0.9500 . ?
C41 C42 1.384(4) . ?
C41 C46 1.386(4) . ?
C42 C43 1.383(5) . ?
C42 H42 0.9500 . ?
C43 C44 1.369(5) . ?
C43 H43 0.9500 . ?
C44 C45 1.380(5) . ?
C44 H44 0.9500 . ?
C45 C46 1.380(4) . ?
C45 H45 0.9500 . ?
C46 H46 0.9500 . ?
